data_7242210
loop_
_publ_author_name
'Yuan, Fei'
'Ma, Hai-Xia'
'Yuan, Chun-Mei'
'Zhou, Chun-Sheng'
'Hu, Huai-Ming'
'Kumar, Abhinav'
'Muddassir, Mohd'

_publ_section_title
;
 Syntheses of a series of lanthanide metal--organic frameworks for
 efficient UV-light-driven dye degradation: experiment and simulation
;
_journal_issue 12
_journal_name_full CrystEngComm
_journal_page_first 2404
_journal_page_last 2413
_journal_paper_doi 10.1039/D0CE01245A
_journal_volume 23
_journal_year 2021
_chemical_formula_moiety '0.5(C44 H28 Eu4 N12 O28)'
_chemical_formula_sum 'C22 H14 Eu2 N6 O14'
_chemical_formula_weight 890.31
_space_group_crystal_system monoclinic
_space_group_IT_number 14
_space_group_name_Hall '-P 2ybc'
_space_group_name_H-M_alt 'P 1 21/c 1'
_atom_sites_solution_hydrogens difmap
_audit_creation_date 2019-07-26
_audit_creation_method
;
Olex2 1.2
(compiled 2018.05.29 svn.r3508 for OlexSys, GUI svn.r5506)
;
_audit_update_record
;
2020-07-06 deposited with the CCDC.	2021-02-01 downloaded from the CCDC.
;
_cell_angle_alpha 90
_cell_angle_beta 100.0570(10)
_cell_angle_gamma 90
_cell_formula_units_Z 2
_cell_length_a 9.5741(8)
_cell_length_b 18.3271(15)
_cell_length_c 6.7762(6)
_cell_measurement_reflns_used 4236
_cell_measurement_temperature 296(2)
_cell_measurement_theta_max 26.34
_cell_measurement_theta_min 2.43
_cell_volume 1170.72(17)
_computing_molecular_graphics 'Olex2 (Dolomanov et al., 2009)'
_computing_publication_material 'Olex2 (Dolomanov et al., 2009)'
_computing_structure_refinement 'ShelXL (Sheldrick, 2015)'
_computing_structure_solution 'SHELXS-97 (Sheldrick, 1990)'
_diffrn_ambient_temperature 296(2)
_diffrn_measured_fraction_theta_full 1.000
_diffrn_measured_fraction_theta_max 0.995
_diffrn_measurement_device_type 'Bruker APEX-II CCD'
_diffrn_measurement_method '\f and \w scans'
_diffrn_radiation_monochromator graphite
_diffrn_radiation_type MoK\a
_diffrn_radiation_wavelength 0.71073
_diffrn_reflns_av_R_equivalents 0.0184
_diffrn_reflns_av_unetI/netI 0.0225
_diffrn_reflns_Laue_measured_fraction_full 1.000
_diffrn_reflns_Laue_measured_fraction_max 0.995
_diffrn_reflns_limit_h_max 11
_diffrn_reflns_limit_h_min -8
_diffrn_reflns_limit_k_max 21
_diffrn_reflns_limit_k_min -22
_diffrn_reflns_limit_l_max 8
_diffrn_reflns_limit_l_min -8
_diffrn_reflns_number 6338
_diffrn_reflns_point_group_measured_fraction_full 1.000
_diffrn_reflns_point_group_measured_fraction_max 0.995
_diffrn_reflns_theta_full 25.242
_diffrn_reflns_theta_max 26.339
_diffrn_reflns_theta_min 2.160
_diffrn_standards_number 0
_exptl_absorpt_coefficient_mu 5.404
_exptl_absorpt_correction_type none
_exptl_crystal_colour colourless
_exptl_crystal_colour_primary colourless
_exptl_crystal_density_diffrn 2.526
_exptl_crystal_density_method 'not measured'
_exptl_crystal_description block
_exptl_crystal_F_000 852
_exptl_crystal_size_max 0.2
_exptl_crystal_size_mid 0.2
_exptl_crystal_size_min 0.2
_refine_diff_density_max 0.619
_refine_diff_density_min -0.855
_refine_diff_density_rms 0.100
_refine_ls_extinction_method none
_refine_ls_goodness_of_fit_ref 1.085
_refine_ls_hydrogen_treatment mixed
_refine_ls_matrix_type full
_refine_ls_number_parameters 220
_refine_ls_number_reflns 2374
_refine_ls_number_restraints 0
_refine_ls_restrained_S_all 1.085
_refine_ls_R_factor_all 0.0220
_refine_ls_R_factor_gt 0.0203
_refine_ls_shift/su_max 0.000
_refine_ls_shift/su_mean 0.000
_refine_ls_structure_factor_coef Fsqd
_refine_ls_weighting_details 'w=1/[\s^2^(Fo^2^)+(0.0199P)^2^+1.6394P] where P=(Fo^2^+2Fc^2^)/3'
_refine_ls_weighting_scheme calc
_refine_ls_wR_factor_gt 0.0454
_refine_ls_wR_factor_ref 0.0461
_reflns_Friedel_coverage 0.000
_reflns_number_gt 2262
_reflns_number_total 2374
_reflns_threshold_expression 'I > 2\s(I)'
_cod_data_source_file d0ce01245a2.cif
_cod_data_source_block nw2365
_cod_depositor_comments 'Adding full bibliography for 7242209--7242211.cif.'
_cod_database_code 7242210
_shelx_shelxl_version_number 2016/4
_shelx_space_group_comment
;
The symmetry employed for this shelxl refinement is uniquely defined
by the following loop, which should always be used as a source of
symmetry information in preference to the above space-group names.
They are only intended as comments.
;
_shelx_estimated_absorpt_t_max 0.411
_shelx_estimated_absorpt_t_min 0.411
_olex2_refinement_description
;
1. Fixed Uiso
 At 1.5 times of:
  All O(H,H) groups
2.a Rotating group:
 O7(H7A,H7B)
;
_olex2_submission_special_instructions 'No special instructions were received'

loop_
_space_group_symop_operation_xyz
'x, y, z'
'-x, y+1/2, -z+1/2'
'-x, -y, -z'
'x, -y-1/2, z-1/2'

loop_
_atom_site_label
_atom_site_type_symbol
_atom_site_fract_x
_atom_site_fract_y
_atom_site_fract_z
_atom_site_U_iso_or_equiv
_atom_site_adp_type
_atom_site_occupancy
_atom_site_site_symmetry_order
_atom_site_calc_flag
_atom_site_refinement_flags_posn
_atom_site_refinement_flags_adp
_atom_site_refinement_flags_occupancy
_atom_site_disorder_assembly
_atom_site_disorder_group
Eu1 Eu -0.30141(2) 0.03584(2) 0.10270(2) 0.01399(6) Uani 1 1 d . . . . .
O1 O 0.5215(2) 0.39845(12) 0.7468(4) 0.0232(5) Uani 1 1 d . . . . .
O2 O 0.3007(3) 0.43249(12) 0.6185(4) 0.0260(6) Uani 1 1 d . . . . .
O3 O 0.6313(2) 0.14165(13) 0.8874(4) 0.0264(6) Uani 1 1 d . . . . .
O4 O 0.4705(3) 0.05563(12) 0.8187(4) 0.0209(5) Uani 1 1 d . . . . .
O5 O -0.0739(2) -0.02073(12) 0.2122(4) 0.0212(5) Uani 1 1 d . . . . .
O6 O -0.1328(2) 0.05524(13) -0.1308(4) 0.0208(5) Uani 1 1 d . . . . .
O7 O -0.2688(3) 0.01763(14) 0.4774(4) 0.0278(6) Uani 1 1 d . . . . .
H7A H -0.208183 0.038569 0.568262 0.042 Uiso 1 1 d GR . . . .
H7B H -0.315800 -0.010771 0.542454 0.042 Uiso 1 1 d GR . . . .
N1 N 0.0410(3) 0.19689(14) 0.4299(4) 0.0174(6) Uani 1 1 d . . . . .
N2 N -0.0465(3) 0.24942(16) 0.3334(5) 0.0280(7) Uani 1 1 d . . . . .
N3 N -0.1435(3) 0.13845(15) 0.2706(5) 0.0227(6) Uani 1 1 d . . . . .
C1 C 0.3936(3) 0.38526(17) 0.6815(5) 0.0170(6) Uani 1 1 d . . . . .
C2 C 0.3485(3) 0.30627(16) 0.6674(5) 0.0141(6) Uani 1 1 d . . . . .
C3 C 0.2132(3) 0.28800(17) 0.5679(5) 0.0147(6) Uani 1 1 d . . . . .
H3 H 0.150(4) 0.323(2) 0.516(5) 0.017(9) Uiso 1 1 d . . . . .
C4 C 0.1768(3) 0.21521(17) 0.5414(5) 0.0159(6) Uani 1 1 d . . . . .
C5 C 0.2723(3) 0.16013(17) 0.6161(5) 0.0165(6) Uani 1 1 d . . . . .
H5 H 0.248(4) 0.115(2) 0.597(5) 0.017(9) Uiso 1 1 d . . . . .
C6 C 0.4061(3) 0.17862(17) 0.7151(5) 0.0152(6) Uani 1 1 d . . . . .
C7 C 0.4451(3) 0.25201(17) 0.7391(5) 0.0152(6) Uani 1 1 d . . . . .
H7 H 0.527(4) 0.265(2) 0.799(5) 0.018(9) Uiso 1 1 d . . . . .
C8 C 0.5097(3) 0.12216(17) 0.8089(5) 0.0161(6) Uani 1 1 d . . . . .
C9 C -0.0191(4) 0.13174(19) 0.3911(6) 0.0254(8) Uani 1 1 d . . . . .
H9 H 0.025(4) 0.090(2) 0.445(6) 0.036(12) Uiso 1 1 d . . . . .
C10 C -0.1545(4) 0.2113(2) 0.2429(6) 0.0256(8) Uani 1 1 d . . . . .
H10 H -0.230(5) 0.231(2) 0.171(7) 0.043(13) Uiso 1 1 d . . . . .
C11 C -0.0161(3) 0.02202(17) -0.0986(5) 0.0171(7) Uani 1 1 d . . . . .

loop_
_atom_site_aniso_label
_atom_site_aniso_U_11
_atom_site_aniso_U_22
_atom_site_aniso_U_33
_atom_site_aniso_U_23
_atom_site_aniso_U_13
_atom_site_aniso_U_12
Eu1 0.00963(9) 0.00839(9) 0.02228(10) -0.00010(6) -0.00188(6) 0.00025(6)
O1 0.0170(12) 0.0159(11) 0.0339(13) 0.0043(10) -0.0027(10) -0.0052(10)
O2 0.0192(12) 0.0124(11) 0.0459(16) 0.0080(11) 0.0045(11) 0.0021(10)
O3 0.0143(12) 0.0179(12) 0.0434(15) 0.0086(11) -0.0043(11) -0.0004(9)
O4 0.0220(12) 0.0090(10) 0.0298(13) 0.0030(9) -0.0015(10) 0.0000(9)
O5 0.0156(12) 0.0223(12) 0.0254(12) 0.0046(10) 0.0027(10) 0.0043(10)
O6 0.0147(11) 0.0194(11) 0.0276(13) 0.0050(10) 0.0017(10) 0.0053(10)
O7 0.0296(14) 0.0278(14) 0.0241(13) 0.0013(11) -0.0002(11) -0.0042(11)
N1 0.0150(13) 0.0118(13) 0.0234(14) 0.0022(11) -0.0019(11) -0.0009(11)
N2 0.0221(15) 0.0185(15) 0.0381(18) 0.0043(13) -0.0097(13) 0.0028(12)
N3 0.0155(14) 0.0166(14) 0.0335(16) -0.0002(12) -0.0024(12) -0.0034(11)
C1 0.0177(15) 0.0134(15) 0.0198(16) 0.0035(13) 0.0035(12) -0.0021(13)
C2 0.0168(15) 0.0094(14) 0.0166(15) 0.0019(11) 0.0045(12) -0.0013(12)
C3 0.0137(15) 0.0126(15) 0.0173(15) 0.0015(12) 0.0016(13) 0.0020(12)
C4 0.0119(15) 0.0161(16) 0.0178(15) -0.0004(13) -0.0025(12) -0.0016(12)
C5 0.0208(17) 0.0072(15) 0.0211(16) 0.0003(12) 0.0026(13) -0.0024(12)
C6 0.0139(14) 0.0130(14) 0.0180(15) 0.0013(12) 0.0004(12) 0.0018(12)
C7 0.0123(15) 0.0147(15) 0.0179(16) 0.0016(12) 0.0008(13) -0.0035(12)
C8 0.0149(15) 0.0134(15) 0.0197(16) 0.0032(12) 0.0019(12) 0.0019(12)
C9 0.0214(17) 0.0151(17) 0.036(2) 0.0012(15) -0.0061(15) -0.0026(14)
C10 0.0177(17) 0.0226(18) 0.033(2) 0.0032(15) -0.0060(15) -0.0016(14)
C11 0.0138(15) 0.0114(15) 0.0243(17) -0.0022(13) -0.0016(13) -0.0020(12)

loop_
_atom_type_symbol
_atom_type_description
_atom_type_scat_dispersion_real
_atom_type_scat_dispersion_imag
_atom_type_scat_source
C C 0.0033 0.0016 'International Tables Vol C Tables 4.2.6.8 and 6.1.1.4'
H H 0.0000 0.0000 'International Tables Vol C Tables 4.2.6.8 and 6.1.1.4'
Eu Eu -0.1578 3.6682 'International Tables Vol C Tables 4.2.6.8 and 6.1.1.4'
N N 0.0061 0.0033 'International Tables Vol C Tables 4.2.6.8 and 6.1.1.4'
O O 0.0106 0.0060 'International Tables Vol C Tables 4.2.6.8 and 6.1.1.4'

loop_
_geom_angle_atom_site_label_1
_geom_angle_atom_site_label_2
_geom_angle_atom_site_label_3
_geom_angle
_geom_angle_site_symmetry_1
_geom_angle_site_symmetry_3
_geom_angle_publ_flag
O1 Eu1 O3 73.50(8) 4_465 1_454 ?
O1 Eu1 O4 71.39(8) 4_465 1_454 ?
O1 Eu1 O4 73.56(8) 4_465 3_556 ?
O1 Eu1 O6 140.12(8) 4_465 . ?
O1 Eu1 O7 68.45(8) 4_465 . ?
O1 Eu1 N3 81.70(9) 4_465 . ?
O1 Eu1 C8 67.06(9) 4_465 1_454 ?
O1 Eu1 C11 154.45(8) 4_465 . ?
O1 Eu1 C11 153.53(8) 4_465 3 ?
O2 Eu1 O1 135.93(8) 2_545 4_465 ?
O2 Eu1 O3 106.29(9) 2_545 1_454 ?
O2 Eu1 O4 75.53(8) 2_545 1_454 ?
O2 Eu1 O4 70.88(8) 2_545 3_556 ?
O2 Eu1 O6 69.09(8) 2_545 . ?
O2 Eu1 O7 120.45(9) 2_545 . ?
O2 Eu1 N3 142.04(9) 2_545 . ?
O2 Eu1 C8 94.04(9) 2_545 1_454 ?
O2 Eu1 C11 68.41(8) 2_545 3 ?
O2 Eu1 C11 65.62(8) 2_545 . ?
O3 Eu1 O4 123.83(8) 1_454 3_556 ?
O3 Eu1 O4 50.61(7) 1_454 1_454 ?
O3 Eu1 O6 68.76(8) 1_454 . ?
O3 Eu1 O7 132.71(9) 1_454 . ?
O3 Eu1 N3 75.84(9) 1_454 . ?
O3 Eu1 C8 24.98(8) 1_454 1_454 ?
O3 Eu1 C11 87.97(8) 1_454 . ?
O3 Eu1 C11 113.97(8) 1_454 3 ?
O4 Eu1 O4 76.21(8) 3_556 1_454 ?
O4 Eu1 O6 139.97(8) 3_556 . ?
O4 Eu1 O7 70.24(8) 3_556 . ?
O4 Eu1 N3 140.24(9) 3_556 . ?
O4 Eu1 C8 26.08(8) 1_454 1_454 ?
O4 Eu1 C8 99.51(8) 3_556 1_454 ?
O4 Eu1 C11 115.85(8) 3_556 3 ?
O4 Eu1 C11 131.98(8) 3_556 . ?
O4 Eu1 C11 133.78(8) 1_454 3 ?
O4 Eu1 C11 110.33(8) 1_454 . ?
O5 Eu1 O1 138.53(8) . 4_465 ?
O5 Eu1 O2 75.72(8) . 2_545 ?
O5 Eu1 O3 130.91(8) . 1_454 ?
O5 Eu1 O4 103.56(8) . 3_556 ?
O5 Eu1 O4 149.49(8) . 1_454 ?
O5 Eu1 O6 66.62(8) . . ?
O5 Eu1 O7 71.76(8) . . ?
O5 Eu1 N3 75.32(8) . . ?
O5 Eu1 C8 149.81(8) . 1_454 ?
O5 Eu1 C11 47.06(8) . . ?
O5 Eu1 C11 19.63(8) . 3 ?
O6 Eu1 O4 93.57(7) . 1_454 ?
O6 Eu1 O7 132.96(8) . . ?
O6 Eu1 N3 77.15(9) . . ?
O6 Eu1 C8 83.19(8) . 1_454 ?
O6 Eu1 C11 47.22(8) . 3 ?
O6 Eu1 C11 19.74(8) . . ?
O7 Eu1 O4 133.18(8) . 1_454 ?
O7 Eu1 N3 71.91(9) . . ?
O7 Eu1 C8 135.42(9) . 1_454 ?
O7 Eu1 C11 90.79(8) . 3 ?
O7 Eu1 C11 116.33(8) . . ?
N3 Eu1 O4 124.55(8) . 1_454 ?
N3 Eu1 C8 98.81(9) . 1_454 ?
N3 Eu1 C11 76.13(8) . 3 ?
N3 Eu1 C11 76.71(9) . . ?
C8 Eu1 C11 102.78(8) 1_454 . ?
C8 Eu1 C11 130.30(9) 1_454 3 ?
C11 Eu1 C11 27.53(11) 3 . ?
C1 O1 Eu1 131.7(2) . 4_666 ?
C1 O2 Eu1 132.1(2) . 2 ?
C8 O3 Eu1 99.0(2) . 1_656 ?
Eu1 O4 Eu1 103.79(8) 3_556 1_656 ?
C8 O4 Eu1 150.7(2) . 3_556 ?
C8 O4 Eu1 87.49(18) . 1_656 ?
C11 O5 Eu1 120.1(2) 3 . ?
C11 O6 Eu1 118.6(2) . . ?
N2 N1 C4 120.9(3) . . ?
C9 N1 N2 109.3(3) . . ?
C9 N1 C4 129.7(3) . . ?
C10 N2 N1 102.5(3) . . ?
C9 N3 Eu1 127.2(2) . . ?
C9 N3 C10 102.5(3) . . ?
C10 N3 Eu1 129.9(2) . . ?
O1 C1 O2 125.2(3) . . ?
O1 C1 C2 117.4(3) . . ?
O2 C1 C2 117.4(3) . . ?
C3 C2 C1 119.5(3) . . ?
C7 C2 C1 120.0(3) . . ?
C7 C2 C3 120.3(3) . . ?
C4 C3 C2 119.1(3) . . ?
C3 C4 N1 118.8(3) . . ?
C3 C4 C5 121.1(3) . . ?
C5 C4 N1 120.1(3) . . ?
C6 C5 C4 119.5(3) . . ?
C5 C6 C7 119.9(3) . . ?
C5 C6 C8 121.8(3) . . ?
C7 C6 C8 118.2(3) . . ?
C2 C7 C6 120.1(3) . . ?
O3 C8 Eu1 56.02(16) . 1_656 ?
O3 C8 O4 120.8(3) . . ?
O3 C8 C6 119.0(3) . . ?
O4 C8 Eu1 66.43(17) . 1_656 ?
O4 C8 C6 120.1(3) . . ?
C6 C8 Eu1 162.3(2) . 1_656 ?
N3 C9 N1 110.4(3) . . ?
N2 C10 N3 115.2(3) . . ?
Eu1 C11 Eu1 152.47(11) 3 . ?
O5 C11 Eu1 166.7(2) 3 . ?
O5 C11 Eu1 40.31(15) 3 3 ?
O5 C11 O6 126.1(3) 3 . ?
O5 C11 C11 117.9(4) 3 3 ?
O6 C11 Eu1 41.66(16) . . ?
O6 C11 Eu1 165.5(2) . 3 ?
O6 C11 C11 116.0(4) . 3 ?
C11 C11 Eu1 74.6(2) 3 . ?
C11 C11 Eu1 77.9(2) 3 3 ?

loop_
_geom_bond_atom_site_label_1
_geom_bond_atom_site_label_2
_geom_bond_distance
_geom_bond_site_symmetry_2
_geom_bond_publ_flag
Eu1 O1 2.420(2) 4_465 ?
Eu1 O2 2.416(2) 2_545 ?
Eu1 O3 2.444(2) 1_454 ?
Eu1 O4 2.671(2) 1_454 ?
Eu1 O4 2.453(2) 3_556 ?
Eu1 O5 2.410(2) . ?
Eu1 O6 2.475(2) . ?
Eu1 O7 2.526(2) . ?
Eu1 N3 2.552(3) . ?
Eu1 C8 2.912(3) 1_454 ?
Eu1 C11 3.224(3) 3 ?
Eu1 C11 3.270(3) . ?
O1 Eu1 2.420(2) 4_666 ?
O1 C1 1.251(4) . ?
O2 Eu1 2.416(2) 2 ?
O2 C1 1.261(4) . ?
O3 Eu1 2.444(2) 1_656 ?
O3 C8 1.245(4) . ?
O4 Eu1 2.453(2) 3_556 ?
O4 Eu1 2.671(2) 1_656 ?
O4 C8 1.281(4) . ?
O5 C11 1.251(4) 3 ?
O6 C11 1.258(4) . ?
N1 N2 1.365(4) . ?
N1 C4 1.425(4) . ?
N1 C9 1.332(4) . ?
N2 C10 1.308(5) . ?
N3 C9 1.327(5) . ?
N3 C10 1.351(5) . ?
C1 C2 1.509(4) . ?
C2 C3 1.393(4) . ?
C2 C7 1.387(4) . ?
C3 C4 1.383(4) . ?
C4 C5 1.397(4) . ?
C5 C6 1.380(4) . ?
C6 C7 1.398(4) . ?
C6 C8 1.496(4) . ?
C8 Eu1 2.912(3) 1_656 ?
C11 Eu1 3.224(3) 3 ?
C11 O5 1.251(4) 3 ?
C11 C11 1.546(6) 3 ?
